data_7223615
loop_
_publ_author_name
'Puttreddy, Rakesh'
'Beyeh, Ngong Kodiah'
'Rissanen, Kari'

_publ_section_title
;
 Inclusion complexes of Cethyl-2-methylresorcinarene and pyridine
 N-oxides: breaking the C--I&#x22EF;&#x2212;O--N+halogen bond by
 host--guest complexation
;
_journal_issue 5
_journal_name_full CrystEngComm
_journal_page_first 793
_journal_paper_doi 10.1039/C5CE02354H
_journal_volume 18
_journal_year 2016
_chemical_formula_moiety 'C40 H48 O8, C5 H4 I N O, 3(H2 O)'
_chemical_formula_sum 'C45 H58 I N O12'
_chemical_formula_weight 931.82
_chemical_name_systematic
;
 ?
;
_space_group_crystal_system triclinic
_space_group_IT_number 2
_space_group_name_Hall '-P 1'
_space_group_name_H-M_alt 'P -1'
_symmetry_space_group_name_Hall '-P 1'
_symmetry_space_group_name_H-M 'P -1'
_atom_sites_solution_hydrogens mixed
_audit_creation_date 2015-10-29
_audit_creation_method
;
Olex2 1.2
(compiled 2015.09.30 svn.r3233 for OlexSys, GUI svn.r5103)
;
_audit_update_record
;
2015-12-17 deposited with the CCDC.
2015-12-23 downloaded from the CCDC.
;
_cell_angle_alpha 95.809(3)
_cell_angle_beta 99.751(2)
_cell_angle_gamma 106.037(2)
_cell_formula_units_Z 4
_cell_length_a 12.4821(3)
_cell_length_b 15.6440(5)
_cell_length_c 23.8049(7)
_cell_measurement_reflns_used 6711
_cell_measurement_temperature 120.00(10)
_cell_measurement_theta_max 73.3740
_cell_measurement_theta_min 4.0100
_cell_volume 4348.9(2)
_computing_cell_refinement
;
CrysAlisPro, Agilent Technologies,
Version 1.171.37.35 (release 13-08-2014 CrysAlis171 .NET)
(compiled Aug 13 2014,18:06:01)
;
_computing_data_collection
;
CrysAlisPro, Agilent Technologies,
Version 1.171.37.35 (release 13-08-2014 CrysAlis171 .NET)
(compiled Aug 13 2014,18:06:01)
;
_computing_data_reduction
;
CrysAlisPro, Agilent Technologies,
Version 1.171.37.35 (release 13-08-2014 CrysAlis171 .NET)
(compiled Aug 13 2014,18:06:01)
;
_computing_molecular_graphics 'Olex2 (Dolomanov et al., 2009)'
_computing_publication_material 'Olex2 (Dolomanov et al., 2009)'
_computing_structure_refinement 'ShelXL (Sheldrick, 2015)'
_computing_structure_solution 'ShelXS (Sheldrick, 2008)'
_diffrn_ambient_environment N~2~
_diffrn_ambient_temperature 120.00(10)
_diffrn_detector 'CCD plate'
_diffrn_detector_area_resol_mean 5.1977
_diffrn_detector_type Atlas
_diffrn_measured_fraction_theta_full 0.991
_diffrn_measured_fraction_theta_max 0.991
_diffrn_measurement_details
;
  1 omega  -49.00   33.00   1.0000    5.0000
omega____ theta____ kappa____ phi______ frames
    -      -41.1176   37.0000    0.0000 82

  2 omega    1.00   82.00   1.0000    5.0000
omega____ theta____ kappa____ phi______ frames
    -       41.1176  -99.0000  -60.0000 81

  3 omega   36.00  122.00   1.0000   10.0000
omega____ theta____ kappa____ phi______ frames
    -      105.6154 -125.0000 -180.0000 86

  4 omega   40.00   91.00   1.0000   10.0000
omega____ theta____ kappa____ phi______ frames
    -      105.6154  -30.0000  -30.0000 51

  5 omega   86.00  178.00   1.0000   10.0000
omega____ theta____ kappa____ phi______ frames
    -      105.6154   30.0000   30.0000 92

  6 omega  107.00  177.00   1.0000   10.0000
omega____ theta____ kappa____ phi______ frames
    -      105.6154  125.0000  -30.0000 70

  7 omega   80.00  176.00   1.0000   10.0000
omega____ theta____ kappa____ phi______ frames
    -      105.6154   45.0000  120.0000 96

  8 omega   43.00   91.00   1.0000   10.0000
omega____ theta____ kappa____ phi______ frames
    -      105.6154  -30.0000   90.0000 48

  9 omega   29.00  138.00   1.0000   10.0000
omega____ theta____ kappa____ phi______ frames
    -      105.6154  -77.0000  -30.0000 109

 10 omega   34.00   91.00   1.0000   10.0000
omega____ theta____ kappa____ phi______ frames
    -      105.6154  -30.0000 -150.0000 57

 11 omega   24.00  109.00   1.0000   10.0000
omega____ theta____ kappa____ phi______ frames
    -      105.6154  -94.0000  -90.0000 85

 12 omega  -67.00   30.00   1.0000    5.0000
omega____ theta____ kappa____ phi______ frames
    -      -41.1176   57.0000 -150.0000 97

 13 omega -112.00  -17.00   1.0000    5.0000
omega____ theta____ kappa____ phi______ frames
    -      -41.1176  -57.0000   60.0000 95
;
_diffrn_measurement_device 'four-circle diffractometer'
_diffrn_measurement_device_type 'SuperNova, Dual, Cu at zero, Atlas'
_diffrn_measurement_method '\w scans'
_diffrn_orient_matrix_UB_11 -0.0430501000
_diffrn_orient_matrix_UB_12 0.0747018000
_diffrn_orient_matrix_UB_13 0.0267906000
_diffrn_orient_matrix_UB_21 0.0203437000
_diffrn_orient_matrix_UB_22 -0.0313107000
_diffrn_orient_matrix_UB_23 0.0591360000
_diffrn_orient_matrix_UB_31 0.1223029000
_diffrn_orient_matrix_UB_32 0.0648142000
_diffrn_orient_matrix_UB_33 0.0143170000
_diffrn_radiation_monochromator mirror
_diffrn_radiation_probe x-ray
_diffrn_radiation_type CuK\a
_diffrn_radiation_wavelength 1.54184
_diffrn_reflns_av_R_equivalents 0.0625
_diffrn_reflns_av_unetI/netI 0.0949
_diffrn_reflns_laue_measured_fraction_full 0.991
_diffrn_reflns_laue_measured_fraction_max 0.991
_diffrn_reflns_limit_h_max 14
_diffrn_reflns_limit_h_min -11
_diffrn_reflns_limit_k_max 18
_diffrn_reflns_limit_k_min -18
_diffrn_reflns_limit_l_max 27
_diffrn_reflns_limit_l_min -28
_diffrn_reflns_number 26293
_diffrn_reflns_point_group_measured_fraction_full 0.991
_diffrn_reflns_point_group_measured_fraction_max 0.991
_diffrn_reflns_theta_full 66.750
_diffrn_reflns_theta_max 66.747
_diffrn_reflns_theta_min 3.274
_diffrn_source 'sealed X-ray tube'
_diffrn_source_type 'SuperNova (Cu) X-ray Source'
_exptl_absorpt_coefficient_mu 6.310
_exptl_absorpt_correction_T_max 1.00000
_exptl_absorpt_correction_T_min 0.89917
_exptl_absorpt_correction_type multi-scan
_exptl_absorpt_process_details
;
CrysAlisPro, Agilent Technologies,
Version 1.171.37.35 (release 13-08-2014 CrysAlis171 .NET)
(compiled Aug 13 2014,18:06:01)
Empirical absorption correction using spherical harmonics,
 implemented in SCALE3 ABSPACK scaling algorithm.
Empirical absorption correction using spherical harmonics,
 implemented in SCALE3 ABSPACK scaling algorithm.
;
_exptl_crystal_colour brown
_exptl_crystal_colour_primary brown
_exptl_crystal_density_diffrn 1.423
_exptl_crystal_description plate
_exptl_crystal_F_000 1936
_exptl_crystal_size_max 0.1237
_exptl_crystal_size_mid 0.0712
_exptl_crystal_size_min 0.061
_refine_diff_density_max 2.883
_refine_diff_density_min -1.658
_refine_diff_density_rms 0.140
_refine_ls_extinction_method none
_refine_ls_goodness_of_fit_ref 1.040
_refine_ls_hydrogen_treatment constr
_refine_ls_matrix_type full
_refine_ls_number_parameters 1098
_refine_ls_number_reflns 15297
_refine_ls_number_restraints 4
_refine_ls_restrained_S_all 1.042
_refine_ls_R_factor_all 0.1009
_refine_ls_R_factor_gt 0.0722
_refine_ls_shift/su_max 0.001
_refine_ls_shift/su_mean 0.000
_refine_ls_structure_factor_coef Fsqd
_refine_ls_weighting_details 'w=1/[\s^2^(Fo^2^)+(0.1063P)^2^+3.2661P] where P=(Fo^2^+2Fc^2^)/3'
_refine_ls_weighting_scheme calc
_refine_ls_wR_factor_gt 0.1809
_refine_ls_wR_factor_ref 0.2095
_reflns_Friedel_coverage 0.000
_reflns_number_gt 11065
_reflns_number_total 15297
_reflns_threshold_expression 'I > 2\s(I)'
_cod_data_source_file c5ce02354h2.cif
_cod_data_source_block 2IPyNO_1
_cod_depositor_comments 'Adding full bibliography for 7223614--7223619.cif.'
_cod_original_cell_volume 4348.8(2)
_cod_database_code 7223615
_shelxl_version_number 2013-4
_chemical_oxdiff_formula 'C5 H4 N1 O1 I1'
_shelx_space_group_comment
;
The symmetry employed for this shelxl refinement is uniquely defined
by the following loop, which should always be used as a source of
symmetry information in preference to the above space-group names.
They are only intended as comments.
;
_reflns_odcompleteness_completeness 99.05
_reflns_odcompleteness_iscentric 1
_reflns_odcompleteness_theta 66.97
_olex2_refinement_description
;
1. Fixed Uiso
 At 1.2 times of:
  All C(H) groups, {H3WA,H3WB} of O3W, {H1WA,H1WB} of O1W, All C(H,H) groups
 At 1.5 times of:
  All C(H,H,H) groups, {H6WA,H6WB} of O6W, {H4WA,H4WB} of O4W, {H5WA,H5WB} of
  O5W, {H2WA,H2WB} of O2W, All O(H) groups
2. Restrained distances
 O4W-H4WB
 0.82 with sigma of 0.02
 O1W-H1WA
 0.82 with sigma of 0.02
 O2W-H2WB
 0.82 with sigma of 0.02
 O6W-H6WB
 0.82 with sigma of 0.02
3.a Riding coordinates:
 O3W(H3WA,H3WB), O4W(H4WA,H4WB), O2W(H2WA,H2WB), O1W(H1WA,H1WB), O6W(H6WA,H6WB)
3.b Free rotating group:
 O5W(H5WA,H5WB)
3.c Ternary CH refined with riding coordinates:
 C7A(H7A), C14A(H14A), C21A(H21A), C28A(H28A), C7(H7), C14(H14), C21(H21),
 C28(H28)
3.d Secondary CH2 refined with riding coordinates:
 C29A(H29A,H29B), C31A(H31A,H31B), C33A(H33A,H33B), C35A(H35A,H35B), C29(H29C,
 H29D), C31(H31C,H31D), C33(H33C,H33D), C35(H35C,H35D)
3.e Aromatic/amide H refined with riding coordinates:
 C2A(H2A), C9A(H9A), C16A(H16A), C23A(H23A), C2(H2), C9(H9), C16(H16),
 C23(H23), C1AA(H1AA), C2AA(H2AA), C3AA(H3AA), C4AA(H4AA), C3B(H3B), C4B(H4B),
 C5B(H5B), C6B(H6B)
3.f Idealised Me refined as rotating group:
 C30A(H30A,H30B,H30C), C32A(H32A,H32B,H32C), C34A(H34A,H34B,H34C), C36A(H36A,
 H36B,H36C), C37A(H37A,H37B,H37C), C38A(H38A,H38B,H38C), C39A(H39A,H39B,H39C),
 C40A(H40A,H40B,H40C), C30(H30D,H30E,H30F), C32(H32D,H32E,H32F), C34(H34D,H34E,
 H34F), C36(H36D,H36E,H36F), C37(H37D,H37E,H37F), C38(H38D,H38E,H38F), C39(H39D,
 H39E,H39F), C40(H40D,H40E,H40F)
3.g Idealised tetrahedral OH refined as rotating group:
 O4A(H4A), O6A(H6A), O11A(H11A), O13A(H13A), O18A(H18A), O20A(H20A),
 O25A(H25A), O27A(H27A), O4(H4), O6(H6), O11(H11), O13(H13), O18(H18), O20(H20),
  O25(H25), O27(H27)
;
_olex2_submission_special_instructions 'No special instructions were received'

loop_
_space_group_symop_operation_xyz
'x, y, z'
'-x, -y, -z'

loop_
_atom_site_label
_atom_site_type_symbol
_atom_site_fract_x
_atom_site_fract_y
_atom_site_fract_z
_atom_site_U_iso_or_equiv
_atom_site_adp_type
_atom_site_occupancy
_atom_site_site_symmetry_order
_atom_site_calc_flag
_atom_site_refinement_flags_posn
C1A C 0.3985(5) 0.1665(4) 0.8072(2) 0.0187(11) Uani 1 1 d .
C2A C 0.4885(4) 0.1308(4) 0.8057(2) 0.0172(11) Uani 1 1 d .
H2A H 0.5025 0.0944 0.8329 0.021 Uiso 1 1 calc R
C3A C 0.5583(4) 0.1460(4) 0.7664(2) 0.0165(11) Uani 1 1 d .
C4A C 0.5370(5) 0.2026(4) 0.7268(3) 0.0214(12) Uani 1 1 d .
C5A C 0.4492(5) 0.2418(4) 0.7254(3) 0.0220(12) Uani 1 1 d .
C6A C 0.3804(5) 0.2220(4) 0.7669(2) 0.0194(11) Uani 1 1 d .
C7A C 0.6514(4) 0.1011(4) 0.7655(2) 0.0176(11) Uani 1 1 d .
H7A H 0.6661 0.0983 0.7263 0.021 Uiso 1 1 calc R
C8A C 0.7630(4) 0.1575(4) 0.8061(3) 0.0169(11) Uani 1 1 d .
C9A C 0.7855(5) 0.1476(4) 0.8633(2) 0.0179(11) Uani 1 1 d .
H9A H 0.7292 0.1083 0.8773 0.021 Uiso 1 1 calc R
C10A C 0.8885(4) 0.1934(4) 0.9014(2) 0.0163(11) Uani 1 1 d .
C11A C 0.9691(4) 0.2550(4) 0.8792(3) 0.0186(11) Uani 1 1 d .
C12A C 0.9499(5) 0.2725(4) 0.8230(3) 0.0194(12) Uani 1 1 d .
C13A C 0.8456(5) 0.2216(4) 0.7865(2) 0.0183(11) Uani 1 1 d .
C14A C 0.9113(5) 0.1800(4) 0.9640(2) 0.0188(11) Uani 1 1 d .
H14A H 0.9940 0.2013 0.9782 0.023 Uiso 1 1 calc R
C15A C 0.8596(5) 0.2401(4) 0.9991(2) 0.0177(11) Uani 1 1 d .
C16A C 0.7473(5) 0.2084(4) 1.0075(2) 0.0182(11) Uani 1 1 d .
H16A H 0.7040 0.1499 0.9911 0.022 Uiso 1 1 calc R
C17A C 0.6992(5) 0.2610(4) 1.0391(2) 0.0172(11) Uani 1 1 d .
C18A C 0.7656(5) 0.3494(4) 1.0634(2) 0.0179(11) Uani 1 1 d .
C19A C 0.8775(5) 0.3835(4) 1.0560(3) 0.0203(12) Uani 1 1 d .
C20A C 0.9217(5) 0.3275(4) 1.0237(3) 0.0199(12) Uani 1 1 d .
C21A C 0.5798(5) 0.2230(4) 1.0503(2) 0.0177(11) Uani 1 1 d .
H21A H 0.5780 0.2560 1.0872 0.021 Uiso 1 1 calc R
C22A C 0.4911(4) 0.2419(4) 1.0043(2) 0.0162(11) Uani 1 1 d .
C23A C 0.4474(4) 0.1878(4) 0.9507(2) 0.0171(11) Uani 1 1 d .
H23A H 0.4713 0.1373 0.9430 0.021 Uiso 1 1 calc R
C24A C 0.3695(4) 0.2059(3) 0.9080(2) 0.0148(10) Uani 1 1 d .
C25A C 0.3379(4) 0.2839(4) 0.9194(3) 0.0187(11) Uani 1 1 d .
C26A C 0.3779(5) 0.3407(4) 0.9733(3) 0.0204(12) Uani 1 1 d .
C27A C 0.4529(5) 0.3178(4) 1.0145(2) 0.0191(11) Uani 1 1 d .
C28A C 0.3208(4) 0.1431(4) 0.8501(2) 0.0179(11) Uani 1 1 d .
H28A H 0.2490 0.1540 0.8339 0.022 Uiso 1 1 calc R
C29A C 0.2913(5) 0.0430(4) 0.8567(3) 0.0220(12) Uani 1 1 d .
H29A H 0.2630 0.0069 0.8187 0.026 Uiso 1 1 calc R
H29B H 0.3603 0.0303 0.8739 0.026 Uiso 1 1 calc R
C30A C 0.2027(6) 0.0150(4) 0.8936(3) 0.0296(14) Uani 1 1 d .
H30A H 0.2299 0.0505 0.9313 0.044 Uiso 1 1 calc GR
H30B H 0.1895 -0.0476 0.8968 0.044 Uiso 1 1 calc GR
H30C H 0.1327 0.0245 0.8758 0.044 Uiso 1 1 calc GR
C31A C 0.6168(5) 0.0042(4) 0.7777(3) 0.0204(12) Uani 1 1 d .
H31A H 0.6806 -0.0198 0.7772 0.025 Uiso 1 1 calc R
H31B H 0.6004 0.0044 0.8161 0.025 Uiso 1 1 calc R
C32A C 0.5139(5) -0.0573(4) 0.7347(3) 0.0274(13) Uani 1 1 d .
H32A H 0.4928 -0.1156 0.7464 0.041 Uiso 1 1 calc GR
H32B H 0.5322 -0.0629 0.6972 0.041 Uiso 1 1 calc GR
H32C H 0.4516 -0.0323 0.7333 0.041 Uiso 1 1 calc GR
C33A C 0.8704(5) 0.0805(4) 0.9713(3) 0.0231(12) Uani 1 1 d .
H33A H 0.7882 0.0581 0.9585 0.028 Uiso 1 1 calc R
H33B H 0.8888 0.0755 1.0118 0.028 Uiso 1 1 calc R
C34A C 0.9253(6) 0.0219(5) 0.9367(3) 0.0347(15) Uani 1 1 d .
H34A H 1.0067 0.0468 0.9468 0.052 Uiso 1 1 calc GR
H34B H 0.8996 0.0205 0.8962 0.052 Uiso 1 1 calc GR
H34C H 0.9038 -0.0382 0.9456 0.052 Uiso 1 1 calc GR
C35A C 0.5511(5) 0.1230(4) 1.0570(3) 0.0260(13) Uani 1 1 d .
H35A H 0.5452 0.0876 1.0201 0.031 Uiso 1 1 calc R
H35B H 0.6129 0.1142 1.0842 0.031 Uiso 1 1 calc R
C36A C 0.4409(6) 0.0895(5) 1.0778(3) 0.0354(16) Uani 1 1 d .
H36A H 0.4470 0.1232 1.1148 0.053 Uiso 1 1 calc GR
H36B H 0.4266 0.0268 1.0810 0.053 Uiso 1 1 calc GR
H36C H 0.3792 0.0971 1.0507 0.053 Uiso 1 1 calc GR
C37A C 0.4267(6) 0.3014(5) 0.6819(3) 0.0354(16) Uani 1 1 d .
H37A H 0.4291 0.3588 0.7015 0.053 Uiso 1 1 calc GR
H37B H 0.3528 0.2737 0.6575 0.053 Uiso 1 1 calc GR
H37C H 0.4837 0.3096 0.6588 0.053 Uiso 1 1 calc GR
C38A C 1.0369(5) 0.3410(4) 0.8011(3) 0.0224(12) Uani 1 1 d .
H38A H 1.0765 0.3109 0.7785 0.034 Uiso 1 1 calc GR
H38B H 1.0904 0.3811 0.8331 0.034 Uiso 1 1 calc GR
H38C H 0.9993 0.3748 0.7775 0.034 Uiso 1 1 calc GR
C39A C 0.9481(5) 0.4777(4) 1.0833(3) 0.0294(14) Uani 1 1 d .
H39A H 0.9752 0.4789 1.1237 0.044 Uiso 1 1 calc GR
H39B H 0.9024 0.5178 1.0786 0.044 Uiso 1 1 calc GR
H39C H 1.0119 0.4966 1.0651 0.044 Uiso 1 1 calc GR
C40A C 0.3405(5) 0.4227(4) 0.9848(3) 0.0268(13) Uani 1 1 d .
H40A H 0.2785 0.4090 1.0046 0.040 Uiso 1 1 calc GR
H40B H 0.3161 0.4415 0.9489 0.040 Uiso 1 1 calc GR
H40C H 0.4030 0.4703 1.0082 0.040 Uiso 1 1 calc GR
O4A O 0.6041(4) 0.2228(3) 0.68624(19) 0.0296(10) Uani 1 1 d .
H4A H 0.6715 0.2394 0.7024 0.044 Uiso 1 1 calc GR
O6A O 0.2918(4) 0.2585(3) 0.76904(19) 0.0274(10) Uani 1 1 d .
H6A H 0.2916 0.2934 0.7456 0.041 Uiso 1 1 calc GR
O11A O 1.0718(3) 0.3009(3) 0.91719(18) 0.0234(9) Uani 1 1 d .
H11A H 1.1221 0.3162 0.8989 0.035 Uiso 1 1 calc GR
O13A O 0.8201(3) 0.2328(3) 0.72983(18) 0.0239(9) Uani 1 1 d .
H13A H 0.8793 0.2511 0.7182 0.036 Uiso 1 1 calc GR
O18A O 0.7246(3) 0.4061(3) 1.09648(19) 0.0239(9) Uani 1 1 d .
H18A H 0.6548 0.3884 1.0893 0.036 Uiso 1 1 calc GR
O20A O 1.0343(3) 0.3639(3) 1.02025(18) 0.0233(9) Uani 1 1 d .
H20A H 1.0419 0.3511 0.9872 0.035 Uiso 1 1 calc GR
O25A O 0.2646(3) 0.3098(3) 0.87824(18) 0.0226(9) Uani 1 1 d .
H25A H 0.2690 0.2895 0.8458 0.034 Uiso 1 1 calc GR
O27A O 0.4963(3) 0.3750(3) 1.06746(19) 0.0250(9) Uani 1 1 d .
H27A H 0.4617 0.3539 1.0917 0.037 Uiso 1 1 calc GR
C1 C 1.1551(4) 0.8282(4) 0.6028(3) 0.0171(11) Uani 1 1 d .
C2 C 1.0668(4) 0.8343(4) 0.5605(3) 0.0183(11) Uani 1 1 d .
H2 H 1.0398 0.8838 0.5651 0.022 Uiso 1 1 calc R
C3 C 1.0170(5) 0.7691(4) 0.5117(3) 0.0180(11) Uani 1 1 d .
C4 C 1.0546(5) 0.6930(4) 0.5077(3) 0.0193(11) Uani 1 1 d .
C5 C 1.1411(5) 0.6827(4) 0.5485(3) 0.0192(11) Uani 1 1 d .
C6 C 1.1933(5) 0.7528(4) 0.5951(2) 0.0195(11) Uani 1 1 d .
C7 C 0.9279(4) 0.7806(4) 0.4629(2) 0.0173(11) Uani 1 1 d .
H7 H 0.9330 0.7440 0.4281 0.021 Uiso 1 1 calc R
C8 C 0.8069(4) 0.7430(4) 0.4718(2) 0.0147(10) Uani 1 1 d .
C9 C 0.7587(5) 0.7956(4) 0.5046(2) 0.0154(11) Uani 1 1 d .
H9 H 0.8042 0.8523 0.5234 0.018 Uiso 1 1 calc R
C10 C 0.6455(5) 0.7669(4) 0.5103(2) 0.0171(11) Uani 1 1 d .
C11 C 0.5793(5) 0.6813(4) 0.4822(2) 0.0167(11) Uani 1 1 d .
C12 C 0.6228(5) 0.6242(4) 0.4499(2) 0.0168(11) Uani 1 1 d .
C13 C 0.7368(5) 0.6563(4) 0.4454(2) 0.0184(11) Uani 1 1 d .
C14 C 0.5963(4) 0.8258(4) 0.5471(2) 0.0177(11) Uani 1 1 d .
H14 H 0.5132 0.8019 0.5353 0.021 Uiso 1 1 calc R
C15 C 0.6267(5) 0.8154(4) 0.6103(2) 0.0177(11) Uani 1 1 d .
C16 C 0.7293(4) 0.8700(4) 0.6465(2) 0.0161(11) Uani 1 1 d .
H16 H 0.7795 0.9120 0.6308 0.019 Uiso 1 1 calc R
C17 C 0.7588(4) 0.8637(4) 0.7046(2) 0.0158(11) Uani 1 1 d .
C18 C 0.6832(5) 0.7991(4) 0.7269(3) 0.0176(11) Uani 1 1 d .
C19 C 0.5809(5) 0.7423(4) 0.6933(2) 0.0190(11) Uani 1 1 d .
C20 C 0.5561(4) 0.7510(4) 0.6341(3) 0.0180(11) Uani 1 1 d .
C21 C 0.8708(5) 0.9248(4) 0.7425(2) 0.0185(11) Uani 1 1 d .
H21 H 0.8587 0.9303 0.7821 0.022 Uiso 1 1 calc R
C22 C 0.9690(4) 0.8840(4) 0.7425(2) 0.0162(11) Uani 1 1 d .
C23 C 1.0368(4) 0.9008(4) 0.7015(2) 0.0165(11) Uani 1 1 d .
H23 H 1.0159 0.9315 0.6721 0.020 Uiso 1 1 calc R
C24 C 1.1343(4) 0.8738(4) 0.7026(2) 0.0159(11) Uani 1 1 d .
C25 C 1.1625(5) 0.8245(4) 0.7461(3) 0.0202(12) Uani 1 1 d .
C26 C 1.0954(5) 0.8038(4) 0.7871(3) 0.0196(11) Uani 1 1 d .
C27 C 0.9990(5) 0.8345(4) 0.7845(3) 0.0195(11) Uani 1 1 d .
C28 C 1.2066(4) 0.8977(4) 0.6574(2) 0.0180(11) Uani 1 1 d .
H28 H 1.2821 0.8923 0.6727 0.022 Uiso 1 1 calc R
C29 C 1.2232(5) 0.9957(4) 0.6475(3) 0.0223(12) Uani 1 1 d .
H29C H 1.1502 1.0020 0.6302 0.027 Uiso 1 1 calc R
H29D H 1.2503 1.0349 0.6844 0.027 Uiso 1 1 calc R
C30 C 1.3072(5) 1.0257(4) 0.6086(3) 0.0281(14) Uani 1 1 d .
H30D H 1.3787 1.0170 0.6245 0.042 Uiso 1 1 calc GR
H30E H 1.3183 1.0882 0.6060 0.042 Uiso 1 1 calc GR
H30F H 1.2775 0.9907 0.5708 0.042 Uiso 1 1 calc GR
C31 C 0.9501(5) 0.8770(4) 0.4498(3) 0.0210(12) Uani 1 1 d .
H31C H 0.8888 0.8790 0.4193 0.025 Uiso 1 1 calc R
H31D H 0.9495 0.9163 0.4839 0.025 Uiso 1 1 calc R
C32 C 1.0632(6) 0.9122(4) 0.4312(3) 0.0311(14) Uani 1 1 d .
H32D H 1.1247 0.9150 0.4624 0.047 Uiso 1 1 calc GR
H32E H 1.0708 0.9713 0.4214 0.047 Uiso 1 1 calc GR
H32F H 1.0655 0.8724 0.3983 0.047 Uiso 1 1 calc GR
C33 C 0.6289(5) 0.9240(4) 0.5366(3) 0.0210(12) Uani 1 1 d .
H33C H 0.7109 0.9499 0.5483 0.025 Uiso 1 1 calc R
H33D H 0.6081 0.9251 0.4956 0.025 Uiso 1 1 calc R
C34 C 0.5723(7) 0.9819(5) 0.5689(3) 0.0357(16) Uani 1 1 d .
H34D H 0.6026 0.9899 0.6095 0.054 Uiso 1 1 calc GR
H34E H 0.4916 0.9529 0.5613 0.054 Uiso 1 1 calc GR
H34F H 0.5868 1.0396 0.5562 0.054 Uiso 1 1 calc GR
C35 C 0.9023(5) 1.0214(4) 0.7270(3) 0.0211(12) Uani 1 1 d .
H35C H 0.9142 1.0184 0.6877 0.025 Uiso 1 1 calc R
H35D H 0.8389 1.0454 0.7287 0.025 Uiso 1 1 calc R
C36 C 1.0085(5) 1.0850(4) 0.7670(3) 0.0275(13) Uani 1 1 d .
H36D H 0.9979 1.0876 0.8061 0.041 Uiso 1 1 calc GR
H36E H 1.0222 1.1441 0.7564 0.041 Uiso 1 1 calc GR
H36F H 1.0726 1.0636 0.7638 0.041 Uiso 1 1 calc GR
C37 C 1.1813(5) 0.6001(4) 0.5439(3) 0.0248(13) Uani 1 1 d .
H37D H 1.2135 0.5917 0.5818 0.037 Uiso 1 1 calc GR
H37E H 1.2381 0.6079 0.5207 0.037 Uiso 1 1 calc GR
H37F H 1.1180 0.5483 0.5264 0.037 Uiso 1 1 calc GR
C38 C 0.5507(5) 0.5318(4) 0.4211(3) 0.0250(13) Uani 1 1 d .
H38D H 0.4910 0.5364 0.3914 0.038 Uiso 1 1 calc GR
H38E H 0.5179 0.4990 0.4492 0.038 Uiso 1 1 calc GR
H38F H 0.5970 0.5008 0.4044 0.038 Uiso 1 1 calc GR
C39 C 0.4970(5) 0.6752(4) 0.7181(3) 0.0258(13) Uani 1 1 d .
H39D H 0.5294 0.6290 0.7294 0.039 Uiso 1 1 calc GR
H39E H 0.4282 0.6486 0.6894 0.039 Uiso 1 1 calc GR
H39F H 0.4800 0.7053 0.7511 0.039 Uiso 1 1 calc GR
C40 C 1.1239(5) 0.7492(5) 0.8328(3) 0.0284(14) Uani 1 1 d .
H40D H 1.0657 0.6923 0.8264 0.043 Uiso 1 1 calc GR
H40E H 1.1284 0.7812 0.8701 0.043 Uiso 1 1 calc GR
H40F H 1.1958 0.7393 0.8309 0.043 Uiso 1 1 calc GR
O4 O 0.9983(3) 0.6241(3) 0.46149(19) 0.0240(9) Uani 1 1 d .
H4 H 1.0444 0.6139 0.4430 0.036 Uiso 1 1 calc GR
O6 O 1.2812(3) 0.7472(3) 0.63770(18) 0.0228(9) Uani 1 1 d .
H6 H 1.3297 0.7334 0.6226 0.034 Uiso 1 1 calc GR
O11 O 0.4658(3) 0.6495(3) 0.48779(18) 0.0218(8) Uani 1 1 d .
H11 H 0.4241 0.6597 0.4604 0.033 Uiso 1 1 calc GR
O13 O 0.7781(3) 0.6001(3) 0.41249(17) 0.0199(8) Uani 1 1 d .
H13 H 0.8449 0.6068 0.4269 0.030 Uiso 1 1 calc GR
O18 O 0.7110(3) 0.7954(3) 0.78448(18) 0.0251(9) Uani 1 1 d .
H18 H 0.6641 0.7529 0.7926 0.038 Uiso 1 1 calc GR
O20 O 0.4536(3) 0.6934(3) 0.60194(17) 0.0192(8) Uani 1 1 d .
H20 H 0.4632 0.6737 0.5705 0.029 Uiso 1 1 calc GR
O25 O 1.2572(3) 0.7944(3) 0.75039(18) 0.0240(9) Uani 1 1 d .
H25 H 1.2734 0.7882 0.7185 0.036 Uiso 1 1 calc GR
O27 O 0.9357(4) 0.8122(3) 0.82600(18) 0.0261(9) Uani 1 1 d .
H27 H 0.8692 0.8093 0.8134 0.039 Uiso 1 1 calc GR
C0AA C 0.9446(5) 0.5763(4) 0.6471(3) 0.0260(13) Uani 1 1 d .
C1AA C 0.9334(6) 0.6624(4) 0.6539(3) 0.0319(14) Uani 1 1 d .
H1AA H 0.9902 0.7094 0.6781 0.038 Uiso 1 1 calc R
C2AA C 0.8369(6) 0.6774(4) 0.6242(3) 0.0324(15) Uani 1 1 d .
H2AA H 0.8280 0.7346 0.6288 0.039 Uiso 1 1 calc R
C3AA C 0.7551(6) 0.6085(4) 0.5883(3) 0.0298(14) Uani 1 1 d .
H3AA H 0.6904 0.6181 0.5676 0.036 Uiso 1 1 calc R
C4AA C 0.7699(6) 0.5240(4) 0.5830(3) 0.0295(14) Uani 1 1 d .
H4AA H 0.7134 0.4766 0.5588 0.035 Uiso 1 1 calc R
I1A I 1.08495(4) 0.55013(3) 0.69443(2) 0.03539(14) Uani 1 1 d .
N1A N 0.8628(4) 0.5078(3) 0.6115(2) 0.0234(11) Uani 1 1 d .
O1A O 0.8726(4) 0.4244(3) 0.6053(2) 0.0304(10) Uani 1 1 d .
C2B C 0.6788(6) 0.4496(5) 0.7999(3) 0.0342(15) Uani 1 1 d .
C3B C 0.7442(6) 0.4024(5) 0.8269(4) 0.0418(18) Uani 1 1 d .
H3B H 0.8088 0.3977 0.8139 0.050 Uiso 1 1 calc R
C4B C 0.7144(7) 0.3613(5) 0.8741(4) 0.045(2) Uani 1 1 d .
H4B H 0.7581 0.3284 0.8921 0.054 Uiso 1 1 calc R
C5B C 0.6223(7) 0.3700(5) 0.8928(3) 0.0401(17) Uani 1 1 d .
H5B H 0.6029 0.3446 0.9247 0.048 Uiso 1 1 calc R
C6B C 0.5546(6) 0.4176(4) 0.8644(3) 0.0319(15) Uani 1 1 d .
H6B H 0.4893 0.4218 0.8770 0.038 Uiso 1 1 calc R
I2B I 0.71805(5) 0.51648(4) 0.73195(3) 0.05697(19) Uani 1 1 d .
N2B N 0.5834(5) 0.4566(4) 0.8196(3) 0.0301(12) Uani 1 1 d .
O2B O 0.5190(4) 0.5025(3) 0.7933(2) 0.0381(11) Uani 1 1 d .
O5W O 0.9610(4) 0.2989(3) 0.6636(2) 0.0351(11) Uani 1 1 d .
H5WA H 0.9435 0.3393 0.6460 0.053 Uiso 1 1 d G
H5WB H 1.0318 0.3166 0.6786 0.053 Uiso 1 1 d G
O3W O 0.2014(4) 0.3610(3) 0.6995(2) 0.0313(10) Uani 1 1 d .
H3WA H 0.2364 0.4103 0.7219 0.038 Uiso 1 1 d R
H3WB H 0.2096 0.3752 0.6673 0.038 Uiso 1 1 d R
O4W O 0.8399(5) 0.6608(5) 0.8783(3) 0.0617(18) Uani 1 1 d D
H4WA H 0.8845 0.6490 0.9077 0.093 Uiso 1 1 d R
H4WB H 0.8756 0.6993 0.8605 0.093 Uiso 1 1 d DR
O2W O 0.2918(5) 0.5080(4) 0.7849(2) 0.0467(13) Uani 1 1 d D
H2WA H 0.2891 0.5309 0.8195 0.070 Uiso 1 1 d R
H2WB H 0.3582 0.4943 0.7917 0.070 Uiso 1 1 d DR
O1W O 0.6262(4) 0.6692(3) 0.8526(2) 0.0337(10) Uani 1 1 d D
H1WA H 0.5885 0.6183 0.8280 0.040 Uiso 1 1 d DR
H1WB H 0.6877 0.6588 0.8557 0.040 Uiso 1 1 d R
O6W O 0.6568(6) 0.2840(6) 0.5839(3) 0.078(2) Uani 1 1 d D
H6WA H 0.6475 0.2565 0.6120 0.117 Uiso 1 1 d R
H6WB H 0.7364 0.3133 0.5881 0.117 Uiso 1 1 d DR

loop_
_atom_site_aniso_label
_atom_site_aniso_U_11
_atom_site_aniso_U_22
_atom_site_aniso_U_33
_atom_site_aniso_U_23
_atom_site_aniso_U_13
_atom_site_aniso_U_12
C1A 0.017(3) 0.021(3) 0.017(3) 0.000(2) 0.003(2) 0.005(2)
C2A 0.016(3) 0.019(3) 0.021(3) 0.008(2) 0.003(2) 0.010(2)
C3A 0.013(2) 0.017(3) 0.023(3) 0.004(2) 0.006(2) 0.009(2)
C4A 0.020(3) 0.026(3) 0.021(3) 0.007(2) 0.008(2) 0.008(2)
C5A 0.020(3) 0.026(3) 0.023(3) 0.010(2) 0.006(2) 0.009(2)
C6A 0.018(3) 0.023(3) 0.019(3) 0.004(2) 0.006(2) 0.009(2)
C7A 0.013(3) 0.023(3) 0.019(3) 0.008(2) 0.007(2) 0.004(2)
C8A 0.012(2) 0.017(3) 0.025(3) 0.008(2) 0.006(2) 0.008(2)
C9A 0.017(3) 0.018(3) 0.022(3) 0.010(2) 0.008(2) 0.005(2)
C10A 0.014(2) 0.018(3) 0.019(3) 0.003(2) 0.004(2) 0.006(2)
C11A 0.012(2) 0.019(3) 0.026(3) 0.003(2) 0.009(2) 0.004(2)
C12A 0.015(3) 0.015(3) 0.031(3) 0.005(2) 0.008(2) 0.004(2)
C13A 0.022(3) 0.018(3) 0.018(3) 0.006(2) 0.007(2) 0.010(2)
C14A 0.018(3) 0.021(3) 0.020(3) 0.006(2) 0.006(2) 0.007(2)
C15A 0.020(3) 0.021(3) 0.014(3) 0.009(2) 0.003(2) 0.008(2)
C16A 0.019(3) 0.016(3) 0.018(3) 0.005(2) 0.003(2) 0.003(2)
C17A 0.018(3) 0.017(3) 0.014(3) 0.004(2) -0.002(2) 0.003(2)
C18A 0.018(3) 0.017(3) 0.020(3) 0.006(2) 0.001(2) 0.007(2)
C19A 0.021(3) 0.020(3) 0.019(3) 0.004(2) 0.005(2) 0.004(2)
C20A 0.015(3) 0.023(3) 0.021(3) 0.010(2) 0.001(2) 0.005(2)
C21A 0.016(3) 0.020(3) 0.016(3) 0.004(2) 0.002(2) 0.005(2)
C22A 0.011(2) 0.022(3) 0.018(3) 0.006(2) 0.003(2) 0.006(2)
C23A 0.016(3) 0.019(3) 0.019(3) 0.005(2) 0.008(2) 0.006(2)
C24A 0.015(2) 0.015(3) 0.016(3) 0.003(2) 0.007(2) 0.005(2)
C25A 0.012(2) 0.023(3) 0.024(3) 0.007(2) 0.006(2) 0.008(2)
C26A 0.015(3) 0.022(3) 0.025(3) 0.004(2) 0.007(2) 0.006(2)
C27A 0.016(3) 0.020(3) 0.020(3) 0.004(2) 0.004(2) 0.002(2)
C28A 0.013(2) 0.024(3) 0.019(3) 0.005(2) 0.004(2) 0.009(2)
C29A 0.022(3) 0.021(3) 0.022(3) 0.005(2) 0.008(2) 0.004(2)
C30A 0.030(3) 0.031(3) 0.028(3) 0.008(3) 0.015(3) 0.003(3)
C31A 0.020(3) 0.017(3) 0.025(3) 0.006(2) 0.007(2) 0.006(2)
C32A 0.022(3) 0.025(3) 0.029(3) -0.001(3) 0.001(3) 0.004(2)
C33A 0.024(3) 0.025(3) 0.025(3) 0.011(2) 0.006(2) 0.012(2)
C34A 0.044(4) 0.033(4) 0.038(4) 0.011(3) 0.014(3) 0.023(3)
C35A 0.024(3) 0.033(3) 0.023(3) 0.014(3) 0.004(2) 0.009(3)
C36A 0.035(4) 0.037(4) 0.039(4) 0.020(3) 0.017(3) 0.007(3)
C37A 0.041(4) 0.052(4) 0.035(4) 0.025(3) 0.023(3) 0.034(3)
C38A 0.019(3) 0.024(3) 0.021(3) 0.001(2) 0.004(2) 0.003(2)
C39A 0.025(3) 0.025(3) 0.032(4) 0.002(3) 0.004(3) 0.001(3)
C40A 0.022(3) 0.026(3) 0.036(4) 0.005(3) 0.005(3) 0.013(2)
O4A 0.024(2) 0.050(3) 0.026(2) 0.023(2) 0.0129(18) 0.018(2)
O6A 0.030(2) 0.038(3) 0.029(2) 0.020(2) 0.0136(19) 0.024(2)
O11A 0.0104(18) 0.030(2) 0.025(2) -0.0011(18) 0.0040(16) -0.0007(16)
O13A 0.0142(19) 0.037(2) 0.022(2) 0.0111(18) 0.0056(16) 0.0057(17)
O18A 0.0183(19) 0.023(2) 0.028(2) -0.0030(17) 0.0014(17) 0.0070(16)
O20A 0.019(2) 0.026(2) 0.021(2) 0.0009(17) 0.0049(16) -0.0002(16)
O25A 0.021(2) 0.033(2) 0.019(2) 0.0055(18) 0.0036(17) 0.0155(17)
O27A 0.021(2) 0.027(2) 0.026(2) 0.0000(18) 0.0050(17) 0.0077(17)
C1 0.012(2) 0.016(3) 0.025(3) 0.007(2) 0.006(2) 0.004(2)
C2 0.014(3) 0.016(3) 0.026(3) 0.006(2) 0.006(2) 0.006(2)
C3 0.015(3) 0.017(3) 0.023(3) 0.006(2) 0.007(2) 0.004(2)
C4 0.018(3) 0.016(3) 0.022(3) 0.002(2) 0.004(2) 0.003(2)
C5 0.015(3) 0.019(3) 0.025(3) 0.005(2) 0.006(2) 0.006(2)
C6 0.014(3) 0.026(3) 0.020(3) 0.004(2) 0.004(2) 0.008(2)
C7 0.016(3) 0.022(3) 0.014(3) 0.006(2) 0.003(2) 0.005(2)
C8 0.014(2) 0.016(3) 0.014(3) 0.007(2) 0.001(2) 0.004(2)
C9 0.018(3) 0.019(3) 0.010(2) 0.001(2) 0.002(2) 0.008(2)
C10 0.017(3) 0.019(3) 0.014(3) 0.005(2) 0.000(2) 0.006(2)
C11 0.016(3) 0.021(3) 0.014(3) 0.004(2) 0.001(2) 0.007(2)
C12 0.023(3) 0.018(3) 0.011(3) 0.005(2) 0.003(2) 0.008(2)
C13 0.023(3) 0.019(3) 0.013(3) -0.001(2) 0.003(2) 0.008(2)
C14 0.011(2) 0.024(3) 0.018(3) 0.003(2) 0.004(2) 0.003(2)
C15 0.019(3) 0.020(3) 0.016(3) 0.001(2) 0.003(2) 0.009(2)
C16 0.012(2) 0.018(3) 0.018(3) 0.003(2) 0.003(2) 0.004(2)
C17 0.008(2) 0.018(3) 0.022(3) 0.003(2) 0.002(2) 0.006(2)
C18 0.016(3) 0.017(3) 0.022(3) 0.007(2) 0.006(2) 0.006(2)
C19 0.020(3) 0.022(3) 0.020(3) 0.007(2) 0.008(2) 0.010(2)
C20 0.013(3) 0.016(3) 0.026(3) -0.001(2) 0.007(2) 0.006(2)
C21 0.014(3) 0.025(3) 0.018(3) 0.005(2) 0.002(2) 0.008(2)
C22 0.012(2) 0.017(3) 0.017(3) 0.001(2) 0.001(2) 0.003(2)
C23 0.016(3) 0.016(3) 0.015(3) 0.004(2) -0.002(2) 0.004(2)
C24 0.012(2) 0.018(3) 0.014(3) -0.003(2) 0.002(2) 0.001(2)
C25 0.020(3) 0.020(3) 0.022(3) 0.004(2) 0.002(2) 0.010(2)
C26 0.019(3) 0.020(3) 0.020(3) 0.004(2) 0.002(2) 0.008(2)
C27 0.014(3) 0.020(3) 0.020(3) 0.002(2) 0.000(2) 0.002(2)
C28 0.011(2) 0.027(3) 0.017(3) 0.004(2) 0.000(2) 0.008(2)
C29 0.018(3) 0.026(3) 0.023(3) 0.007(2) 0.004(2) 0.005(2)
C30 0.022(3) 0.030(3) 0.033(4) 0.008(3) 0.013(3) 0.004(2)
C31 0.016(3) 0.020(3) 0.025(3) 0.006(2) 0.002(2) 0.004(2)
C32 0.029(3) 0.028(3) 0.040(4) 0.015(3) 0.016(3) 0.007(3)
C33 0.023(3) 0.025(3) 0.022(3) 0.009(2) 0.007(2) 0.014(2)
C34 0.051(4) 0.036(4) 0.031(4) 0.007(3) 0.013(3) 0.027(3)
C35 0.018(3) 0.020(3) 0.025(3) 0.001(2) 0.005(2) 0.005(2)
C36 0.023(3) 0.024(3) 0.034(4) -0.002(3) 0.002(3) 0.009(2)
C37 0.023(3) 0.023(3) 0.027(3) -0.002(2) -0.004(2) 0.013(2)
C38 0.025(3) 0.019(3) 0.028(3) 0.004(2) 0.005(3) 0.002(2)
C39 0.021(3) 0.027(3) 0.026(3) 0.005(3) 0.007(2) 0.001(2)
C40 0.029(3) 0.041(4) 0.026(3) 0.018(3) 0.008(3) 0.020(3)
O4 0.020(2) 0.023(2) 0.027(2) -0.0010(17) -0.0002(17) 0.0085(17)
O6 0.0165(19) 0.032(2) 0.023(2) 0.0034(18) 0.0011(16) 0.0145(17)
O11 0.0146(19) 0.026(2) 0.023(2) 0.0053(17) 0.0043(16) 0.0034(16)
O13 0.0186(19) 0.0184(19) 0.023(2) 0.0002(16) 0.0031(16) 0.0076(16)
O18 0.021(2) 0.031(2) 0.021(2) 0.0093(18) 0.0046(17) 0.0029(17)
O20 0.0133(18) 0.025(2) 0.018(2) 0.0024(16) 0.0027(15) 0.0038(15)
O25 0.021(2) 0.033(2) 0.024(2) 0.0100(19) 0.0071(17) 0.0166(18)
O27 0.022(2) 0.041(2) 0.020(2) 0.0115(19) 0.0096(17) 0.0108(19)
C0AA 0.023(3) 0.028(3) 0.026(3) 0.009(3) 0.005(3) 0.006(2)
C1AA 0.036(4) 0.026(3) 0.033(4) 0.007(3) 0.009(3) 0.007(3)
C2AA 0.037(4) 0.024(3) 0.040(4) 0.009(3) 0.005(3) 0.015(3)
C3AA 0.037(4) 0.031(3) 0.025(3) 0.010(3) 0.006(3) 0.013(3)
C4AA 0.031(3) 0.028(3) 0.025(3) -0.004(3) 0.000(3) 0.007(3)
I1A 0.0260(2) 0.0367(2) 0.0435(3) 0.00925(19) 0.00113(18) 0.01197(17)
N1A 0.023(2) 0.020(2) 0.027(3) 0.001(2) 0.004(2) 0.007(2)
O1A 0.034(2) 0.021(2) 0.038(3) 0.0017(19) 0.009(2) 0.0114(18)
C2B 0.032(3) 0.041(4) 0.031(4) 0.001(3) 0.012(3) 0.010(3)
C3B 0.033(4) 0.038(4) 0.052(5) -0.003(4) 0.008(3) 0.010(3)
C4B 0.044(4) 0.022(3) 0.064(5) 0.004(3) -0.005(4) 0.014(3)
C5B 0.052(5) 0.023(3) 0.040(4) 0.008(3) 0.015(4) -0.001(3)
C6B 0.033(3) 0.027(3) 0.038(4) 0.012(3) 0.011(3) 0.009(3)
I2B 0.0535(3) 0.0844(4) 0.0471(3) 0.0260(3) 0.0305(3) 0.0257(3)
N2B 0.026(3) 0.029(3) 0.036(3) 0.006(2) 0.007(2) 0.009(2)
O2B 0.032(3) 0.044(3) 0.042(3) 0.013(2) 0.008(2) 0.016(2)
O5W 0.026(2) 0.044(3) 0.035(3) 0.012(2) 0.008(2) 0.007(2)
O3W 0.031(2) 0.041(3) 0.030(2) 0.014(2) 0.0111(19) 0.018(2)
O4W 0.046(3) 0.084(5) 0.057(4) 0.037(4) 0.001(3) 0.018(3)
O2W 0.039(3) 0.056(3) 0.040(3) 0.001(3) 0.003(2) 0.012(2)
O1W 0.030(2) 0.042(3) 0.029(2) 0.007(2) 0.008(2) 0.008(2)
O6W 0.054(4) 0.148(7) 0.062(4) 0.060(5) 0.024(3) 0.054(4)

loop_
_atom_type_symbol
_atom_type_description
_atom_type_scat_dispersion_real
_atom_type_scat_dispersion_imag
_atom_type_scat_source
C C 0.0181 0.0091 'International Tables Vol C Tables 4.2.6.8 and 6.1.1.4'
H H 0.0000 0.0000 'International Tables Vol C Tables 4.2.6.8 and 6.1.1.4'
I I -0.3257 6.8362 'International Tables Vol C Tables 4.2.6.8 and 6.1.1.4'
N N 0.0311 0.0180 'International Tables Vol C Tables 4.2.6.8 and 6.1.1.4'
O O 0.0492 0.0322 'International Tables Vol C Tables 4.2.6.8 and 6.1.1.4'

loop_
_exptl_crystal_face_index_h
_exptl_crystal_face_index_k
_exptl_crystal_face_index_l
_exptl_crystal_face_perp_dist
_exptl_oxdiff_crystal_face_indexfrac_h
_exptl_oxdiff_crystal_face_indexfrac_k
_exptl_oxdiff_crystal_face_indexfrac_l
_exptl_oxdiff_crystal_face_x
_exptl_oxdiff_crystal_face_y
_exptl_oxdiff_crystal_face_z
-2 3 14 0.0334 -2.0005 2.9968 14.0001 0.6851 0.6934 0.1500
1 -3 -14 0.0347 1.0001 -2.9967 -14.0001 -0.6420 -0.7137 -0.2724
7 3 -5 0.0581 7.0056 2.9990 -4.9965 -0.2114 -0.2469 0.9796
-7 -2 7 0.0462 -7.0052 -1.9997 6.9970 0.3396 0.3339 -0.8862
-3 10 -5 0.0302 -2.9942 9.9970 -4.9913 0.7420 -0.6691 0.2103
1 -10 5 0.0220 0.9933 -9.9968 4.9913 -0.6558 0.6284 -0.4550
7 2 2 0.0534 7.0041 1.9983 2.0015 -0.0986 0.1983 1.0148
-1 7 -12 0.0199 -0.9945 6.9991 -11.9925 0.2444 -0.9486 0.1603
-6 -3 -1 0.0464 -6.0045 -2.9982 -1.0024 0.0077 -0.0876 -0.9430
3 3 10 0.0395 3.0021 2.9970 10.0009 0.3626 0.5586 0.7046
7 4 -3 0.0434 7.0060 3.9983 -2.9961 -0.0832 -0.1598 1.0731

loop_
_geom_angle_atom_site_label_1
_geom_angle_atom_site_label_2
_geom_angle_atom_site_label_3
_geom_angle
C2A C1A C28A 121.2(5)
C6A C1A C2A 117.1(5)
C6A C1A C28A 121.7(5)
C1A C2A H2A 118.0
C3A C2A C1A 124.0(5)
C3A C2A H2A 118.0
C2A C3A C4A 116.9(5)
C2A C3A C7A 121.1(5)
C4A C3A C7A 122.0(5)
C5A C4A C3A 123.0(5)
O4A C4A C3A 120.8(5)
O4A C4A C5A 116.2(5)
C4A C5A C6A 116.7(5)
C4A C5A C37A 122.1(5)
C6A C5A C37A 121.2(5)
C1A C6A C5A 122.4(5)
O6A C6A C1A 116.9(5)
O6A C6A C5A 120.7(5)
C3A C7A H7A 106.8
C3A C7A C8A 111.4(5)
C3A C7A C31A 113.3(4)
C8A C7A H7A 106.8
C31A C7A H7A 106.8
C31A C7A C8A 111.2(5)
C9A C8A C7A 121.1(5)
C9A C8A C13A 117.6(5)
C13A C8A C7A 121.3(5)
C8A C9A H9A 118.3
C8A C9A C10A 123.5(5)
C10A C9A H9A 118.3
C9A C10A C11A 116.4(5)
C9A C10A C14A 122.2(5)
C11A C10A C14A 121.3(5)
C12A C11A C10A 123.3(5)
C12A C11A O11A 120.2(5)
O11A C11A C10A 116.5(5)
C11A C12A C13A 117.1(5)
C11A C12A C38A 122.0(5)
C13A C12A C38A 121.0(5)
C8A C13A C12A 122.0(5)
O13A C13A C8A 116.9(5)
O13A C13A C12A 121.2(5)
C10A C14A H14A 107.4
C10A C14A C15A 108.8(4)
C10A C14A C33A 112.5(5)
C15A C14A H14A 107.4
C15A C14A C33A 113.2(5)
C33A C14A H14A 107.4
C16A C15A C14A 121.3(5)
C20A C15A C14A 121.2(5)
C20A C15A C16A 117.5(5)
C15A C16A H16A 118.8
C17A C16A C15A 122.4(5)
C17A C16A H16A 118.8
C16A C17A C18A 118.1(5)
C16A C17A C21A 121.2(5)
C18A C17A C21A 120.6(5)
C19A C18A C17A 121.3(5)
O18A C18A C17A 121.9(5)
O18A C18A C19A 116.8(5)
C18A C19A C39A 120.6(5)
C20A C19A C18A 118.1(5)
C20A C19A C39A 121.3(5)
C15A C20A C19A 122.6(5)
C15A C20A O20A 122.1(5)
O20A C20A C19A 115.2(5)
C17A C21A H21A 106.8
C17A C21A C22A 110.6(4)
C17A C21A C35A 112.8(5)
C22A C21A H21A 106.8
C22A C21A C35A 112.6(5)
C35A C21A H21A 106.8
C23A C22A C21A 122.3(5)
C23A C22A C27A 117.2(5)
C27A C22A C21A 120.4(5)
C22A C23A H23A 118.6
C22A C23A C24A 122.7(5)
C24A C23A H23A 118.6
C23A C24A C25A 117.8(5)
C23A C24A C28A 121.2(5)
C25A C24A C28A 121.0(5)
C24A C25A C26A 121.9(5)
O25A C25A C24A 121.9(5)
O25A C25A C26A 116.2(5)
C25A C26A C40A 120.8(5)
C27A C26A C25A 117.5(5)
C27A C26A C40A 121.7(5)
C26A C27A C22A 122.7(5)
C26A C27A O27A 118.2(5)
O27A C27A C22A 119.1(5)
C1A C28A C24A 111.4(4)
C1A C28A H28A 106.6
C1A C28A C29A 112.3(5)
C24A C28A H28A 106.6
C24A C28A C29A 112.7(5)
C29A C28A H28A 106.6
C28A C29A H29A 108.8
C28A C29A H29B 108.8
H29A C29A H29B 107.7
C30A C29A C28A 113.6(5)
C30A C29A H29A 108.8
C30A C29A H29B 108.8
C29A C30A H30A 109.5
C29A C30A H30B 109.5
C29A C30A H30C 109.5
H30A C30A H30B 109.5
H30A C30A H30C 109.5
H30B C30A H30C 109.5
C7A C31A H31A 108.9
C7A C31A H31B 108.9
H31A C31A H31B 107.7
C32A C31A C7A 113.4(5)
C32A C31A H31A 108.9
C32A C31A H31B 108.9
C31A C32A H32A 109.5
C31A C32A H32B 109.5
C31A C32A H32C 109.5
H32A C32A H32B 109.5
H32A C32A H32C 109.5
H32B C32A H32C 109.5
C14A C33A H33A 109.2
C14A C33A H33B 109.2
C14A C33A C34A 112.2(5)
H33A C33A H33B 107.9
C34A C33A H33A 109.2
C34A C33A H33B 109.2
C33A C34A H34A 109.5
C33A C34A H34B 109.5
C33A C34A H34C 109.5
H34A C34A H34B 109.5
H34A C34A H34C 109.5
H34B C34A H34C 109.5
C21A C35A H35A 109.1
C21A C35A H35B 109.0
H35A C35A H35B 107.8
C36A C35A C21A 112.7(5)
C36A C35A H35A 109.0
C36A C35A H35B 109.0
C35A C36A H36A 109.5
C35A C36A H36B 109.5
C35A C36A H36C 109.5
H36A C36A H36B 109.5
H36A C36A H36C 109.5
H36B C36A H36C 109.5
C5A C37A H37A 109.5
C5A C37A H37B 109.5
C5A C37A H37C 109.5
H37A C37A H37B 109.5
H37A C37A H37C 109.5
H37B C37A H37C 109.5
C12A C38A H38A 109.5
C12A C38A H38B 109.5
C12A C38A H38C 109.5
H38A C38A H38B 109.5
H38A C38A H38C 109.5
H38B C38A H38C 109.5
C19A C39A H39A 109.5
C19A C39A H39B 109.5
C19A C39A H39C 109.5
H39A C39A H39B 109.5
H39A C39A H39C 109.5
H39B C39A H39C 109.5
C26A C40A H40A 109.5
C26A C40A H40B 109.5
C26A C40A H40C 109.5
H40A C40A H40B 109.5
H40A C40A H40C 109.5
H40B C40A H40C 109.5
C4A O4A H4A 109.5
C6A O6A H6A 109.5
C11A O11A H11A 109.5
C13A O13A H13A 109.5
C18A O18A H18A 109.5
C20A O20A H20A 109.5
C25A O25A H25A 109.5
C27A O27A H27A 109.5
C2 C1 C6 117.5(5)
C2 C1 C28 122.7(5)
C6 C1 C28 119.7(5)
C1 C2 H2 118.7
C1 C2 C3 122.7(5)
C3 C2 H2 118.7
C2 C3 C4 117.3(5)
C2 C3 C7 122.3(5)
C4 C3 C7 120.4(5)
C5 C4 C3 122.6(5)
C5 C4 O4 119.9(5)
O4 C4 C3 117.5(5)
C4 C5 C6 117.8(5)
C4 C5 C37 122.3(5)
C6 C5 C37 119.8(5)
C1 C6 C5 121.8(5)
O6 C6 C1 117.0(5)
O6 C6 C5 121.0(5)
C3 C7 H7 106.1
C3 C7 C31 114.1(5)
C8 C7 C3 112.6(4)
C8 C7 H7 106.1
C8 C7 C31 111.1(4)
C31 C7 H7 106.1
C9 C8 C7 120.7(5)
C9 C8 C13 117.1(5)
C13 C8 C7 122.1(5)
C8 C9 H9 118.6
C10 C9 C8 122.9(5)
C10 C9 H9 118.6
C9 C10 C14 121.4(5)
C11 C10 C9 117.6(5)
C11 C10 C14 121.0(5)
C10 C11 C12 122.5(5)
C10 C11 O11 119.2(5)
C12 C11 O11 118.3(5)
C11 C12 C13 117.7(5)
C11 C12 C38 121.5(5)
C13 C12 C38 120.8(5)
C12 C13 C8 122.2(5)
O13 C13 C8 120.6(5)
O13 C13 C12 117.1(5)
C10 C14 H14 106.7
C10 C14 C33 112.7(5)
C15 C14 C10 109.7(4)
C15 C14 H14 106.7
C15 C14 C33 113.7(5)
C33 C14 H14 106.7
C16 C15 C14 121.2(5)
C20 C15 C14 121.4(5)
C20 C15 C16 117.3(5)
C15 C16 H16 118.6
C17 C16 C15 122.9(5)
C17 C16 H16 118.6
C16 C17 C18 117.5(5)
C16 C17 C21 121.2(5)
C18 C17 C21 121.3(5)
C19 C18 C17 122.5(5)
O18 C18 C17 117.2(5)
O18 C18 C19 120.2(5)
C18 C19 C20 117.3(5)
C18 C19 C39 122.4(5)
C20 C19 C39 120.2(5)
C15 C20 C19 122.3(5)
C15 C20 O20 121.8(5)
O20 C20 C19 115.8(5)
C17 C21 H21 106.7
C17 C21 C22 112.6(5)
C17 C21 C35 112.2(5)
C22 C21 H21 106.7
C22 C21 C35 111.5(4)
C35 C21 H21 106.7
C23 C22 C21 120.1(5)
C27 C22 C21 122.4(5)
C27 C22 C23 117.5(5)
C22 C23 H23 118.5
C24 C23 C22 123.1(5)
C24 C23 H23 118.5
C23 C24 C25 117.8(5)
C23 C24 C28 120.0(5)
C25 C24 C28 122.2(5)
C26 C25 C24 121.2(5)
O25 C25 C24 121.9(5)
O25 C25 C26 116.9(5)
C25 C26 C27 118.4(5)
C25 C26 C40 121.2(5)
C27 C26 C40 120.4(5)
C22 C27 C26 122.0(5)
O27 C27 C22 121.9(5)
O27 C27 C26 116.1(5)
C1 C28 C24 109.1(4)
C1 C28 H28 107.3
C1 C28 C29 114.2(5)
C24 C28 H28 107.3
C24 C28 C29 111.5(5)
C29 C28 H28 107.3
C28 C29 H29C 109.0
C28 C29 H29D 109.0
H29C C29 H29D 107.8
C30 C29 C28 113.0(5)
C30 C29 H29C 109.0
C30 C29 H29D 109.0
C29 C30 H30D 109.5
C29 C30 H30E 109.5
C29 C30 H30F 109.5
H30D C30 H30E 109.5
H30D C30 H30F 109.5
H30E C30 H30F 109.5
C7 C31 H31C 109.0
C7 C31 H31D 109.0
H31C C31 H31D 107.8
C32 C31 C7 112.9(5)
C32 C31 H31C 109.0
C32 C31 H31D 109.0
C31 C32 H32D 109.5
C31 C32 H32E 109.5
C31 C32 H32F 109.5
H32D C32 H32E 109.5
H32D C32 H32F 109.5
H32E C32 H32F 109.5
C14 C33 H33C 108.9
C14 C33 H33D 108.9
H33C C33 H33D 107.7
C34 C33 C14 113.5(5)
C34 C33 H33C 108.9
C34 C33 H33D 108.9
C33 C34 H34D 109.5
C33 C34 H34E 109.5
C33 C34 H34F 109.5
H34D C34 H34E 109.5
H34D C34 H34F 109.5
H34E C34 H34F 109.5
C21 C35 H35C 109.0
C21 C35 H35D 109.0
H35C C35 H35D 107.8
C36 C35 C21 113.1(5)
C36 C35 H35C 109.0
C36 C35 H35D 109.0
C35 C36 H36D 109.5
C35 C36 H36E 109.5
C35 C36 H36F 109.5
H36D C36 H36E 109.5
H36D C36 H36F 109.5
H36E C36 H36F 109.5
C5 C37 H37D 109.5
C5 C37 H37E 109.5
C5 C37 H37F 109.5
H37D C37 H37E 109.5
H37D C37 H37F 109.5
H37E C37 H37F 109.5
C12 C38 H38D 109.5
C12 C38 H38E 109.5
C12 C38 H38F 109.5
H38D C38 H38E 109.5
H38D C38 H38F 109.5
H38E C38 H38F 109.5
C19 C39 H39D 109.5
C19 C39 H39E 109.5
C19 C39 H39F 109.5
H39D C39 H39E 109.5
H39D C39 H39F 109.5
H39E C39 H39F 109.5
C26 C40 H40D 109.5
C26 C40 H40E 109.5
C26 C40 H40F 109.5
H40D C40 H40E 109.5
H40D C40 H40F 109.5
H40E C40 H40F 109.5
C4 O4 H4 109.5
C6 O6 H6 109.5
C11 O11 H11 109.5
C13 O13 H13 109.5
C18 O18 H18 109.5
C20 O20 H20 109.5
C25 O25 H25 109.5
C27 O27 H27 109.5
C1AA C0AA I1A 120.2(5)
N1A C0AA C1AA 120.7(6)
N1A C0AA I1A 119.1(4)
C0AA C1AA H1AA 120.4
C2AA C1AA C0AA 119.3(6)
C2AA C1AA H1AA 120.4
C1AA C2AA H2AA 120.0
C3AA C2AA C1AA 119.9(6)
C3AA C2AA H2AA 120.0
C2AA C3AA H3AA 120.6
C2AA C3AA C4AA 118.8(6)
C4AA C3AA H3AA 120.6
C3AA C4AA H4AA 118.8
N1A C4AA C3AA 122.3(6)
N1A C4AA H4AA 118.8
C4AA N1A C0AA 119.0(5)
O1A N1A C0AA 120.9(5)
O1A N1A C4AA 120.0(5)
C3B C2B I2B 123.6(5)
C3B C2B N2B 119.3(7)
N2B C2B I2B 117.0(5)
C2B C3B H3B 119.7
C2B C3B C4B 120.5(7)
C4B C3B H3B 119.7
C3B C4B H4B 120.5
C5B C4B C3B 119.0(7)
C5B C4B H4B 120.5
C4B C5B H5B 119.8
C4B C5B C6B 120.3(7)
C6B C5B H5B 119.8
C5B C6B H6B 119.8
N2B C6B C5B 120.4(7)
N2B C6B H6B 119.8
C6B N2B C2B 120.5(6)
C6B N2B O2B 119.9(6)
O2B N2B C2B 119.6(6)
H5WA O5W H5WB 109.5
H3WA O3W H3WB 101.8
H4WA O4W H4WB 113.0
H2WA O2W H2WB 101.6
H1WA O1W H1WB 93.8
H6WA O6W H6WB 108.1

loop_
_geom_bond_atom_site_label_1
_geom_bond_atom_site_label_2
_geom_bond_distance
C1A C2A 1.391(8)
C1A C6A 1.389(8)
C1A C28A 1.527(8)
C2A H2A 0.9300
C2A C3A 1.377(8)
C3A C4A 1.399(8)
C3A C7A 1.518(7)
C4A C5A 1.394(8)
C4A O4A 1.386(7)
C5A C6A 1.417(8)
C5A C37A 1.505(8)
C6A O6A 1.383(7)
C7A H7A 0.9800
C7A C8A 1.531(8)
C7A C31A 1.530(8)
C8A C9A 1.377(8)
C8A C13A 1.404(8)
C9A H9A 0.9300
C9A C10A 1.398(8)
C10A C11A 1.403(8)
C10A C14A 1.515(8)
C11A C12A 1.386(9)
C11A O11A 1.395(7)
C12A C13A 1.410(8)
C12A C38A 1.505(8)
C13A O13A 1.372(7)
C14A H14A 0.9800
C14A C15A 1.535(8)
C14A C33A 1.537(8)
C15A C16A 1.407(8)
C15A C20A 1.383(8)
C16A H16A 0.9300
C16A C17A 1.381(8)
C17A C18A 1.406(8)
C17A C21A 1.524(8)
C18A C19A 1.399(8)
C18A O18A 1.383(7)
C19A C20A 1.393(8)
C19A C39A 1.505(8)
C20A O20A 1.383(7)
C21A H21A 0.9800
C21A C22A 1.532(7)
C21A C35A 1.537(8)
C22A C23A 1.391(8)
C22A C27A 1.410(8)
C23A H23A 0.9300
C23A C24A 1.391(8)
C24A C25A 1.397(8)
C24A C28A 1.532(8)
C25A C26A 1.411(8)
C25A O25A 1.393(7)
C26A C27A 1.384(8)
C26A C40A 1.498(8)
C27A O27A 1.398(7)
C28A H28A 0.9800
C28A C29A 1.538(8)
C29A H29A 0.9700
C29A H29B 0.9700
C29A C30A 1.525(8)
C30A H30A 0.9600
C30A H30B 0.9600
C30A H30C 0.9600
C31A H31A 0.9700
C31A H31B 0.9700
C31A C32A 1.515(8)
C32A H32A 0.9600
C32A H32B 0.9600
C32A H32C 0.9600
C33A H33A 0.9700
C33A H33B 0.9700
C33A C34A 1.541(9)
C34A H34A 0.9600
C34A H34B 0.9600
C34A H34C 0.9600
C35A H35A 0.9700
C35A H35B 0.9700
C35A C36A 1.516(9)
C36A H36A 0.9600
C36A H36B 0.9600
C36A H36C 0.9600
C37A H37A 0.9600
C37A H37B 0.9600
C37A H37C 0.9600
C38A H38A 0.9600
C38A H38B 0.9600
C38A H38C 0.9600
C39A H39A 0.9600
C39A H39B 0.9600
C39A H39C 0.9600
C40A H40A 0.9600
C40A H40B 0.9600
C40A H40C 0.9600
O4A H4A 0.8200
O6A H6A 0.8200
O11A H11A 0.8200
O13A H13A 0.8200
O18A H18A 0.8200
O20A H20A 0.8200
O25A H25A 0.8200
O27A H27A 0.8200
C1 C2 1.392(8)
C1 C6 1.396(8)
C1 C28 1.527(8)
C2 H2 0.9300
C2 C3 1.393(8)
C3 C4 1.397(8)
C3 C7 1.527(8)
C4 C5 1.381(8)
C4 O4 1.394(7)
C5 C6 1.405(8)
C5 C37 1.509(8)
C6 O6 1.390(7)
C7 H7 0.9800
C7 C8 1.522(7)
C7 C31 1.532(8)
C8 C9 1.396(8)
C8 C13 1.409(8)
C9 H9 0.9300
C9 C10 1.395(8)
C10 C11 1.394(8)
C10 C14 1.526(8)
C11 C12 1.397(8)
C11 O11 1.400(7)
C12 C13 1.398(8)
C12 C38 1.496(8)
C13 O13 1.378(7)
C14 H14 0.9800
C14 C15 1.524(8)
C14 C33 1.535(8)
C15 C16 1.409(8)
C15 C20 1.381(8)
C16 H16 0.9300
C16 C17 1.390(8)
C17 C18 1.395(8)
C17 C21 1.530(8)
C18 C19 1.394(8)
C18 O18 1.367(7)
C19 C20 1.420(8)
C19 C39 1.506(8)
C20 O20 1.388(7)
C21 H21 0.9800
C21 C22 1.530(7)
C21 C35 1.551(8)
C22 C23 1.394(8)
C22 C27 1.389(8)
C23 H23 0.9300
C23 C24 1.391(8)
C24 C25 1.406(8)
C24 C28 1.528(8)
C25 C26 1.398(8)
C25 O25 1.381(7)
C26 C27 1.408(8)
C26 C40 1.503(8)
C27 O27 1.380(7)
C28 H28 0.9800
C28 C29 1.538(8)
C29 H29C 0.9700
C29 H29D 0.9700
C29 C30 1.523(8)
C30 H30D 0.9600
C30 H30E 0.9600
C30 H30F 0.9600
C31 H31C 0.9700
C31 H31D 0.9700
C31 C32 1.523(8)
C32 H32D 0.9600
C32 H32E 0.9600
C32 H32F 0.9600
C33 H33C 0.9700
C33 H33D 0.9700
C33 C34 1.520(8)
C34 H34D 0.9600
C34 H34E 0.9600
C34 H34F 0.9600
C35 H35C 0.9700
C35 H35D 0.9700
C35 C36 1.519(8)
C36 H36D 0.9600
C36 H36E 0.9600
C36 H36F 0.9600
C37 H37D 0.9600
C37 H37E 0.9600
C37 H37F 0.9600
C38 H38D 0.9600
C38 H38E 0.9600
C38 H38F 0.9600
C39 H39D 0.9600
C39 H39E 0.9600
C39 H39F 0.9600
C40 H40D 0.9600
C40 H40E 0.9600
C40 H40F 0.9600
O4 H4 0.8200
O6 H6 0.8200
O11 H11 0.8200
O13 H13 0.8200
O18 H18 0.8200
O20 H20 0.8200
O25 H25 0.8200
O27 H27 0.8200
C0AA C1AA 1.387(9)
C0AA I1A 2.080(6)
C0AA N1A 1.353(8)
C1AA H1AA 0.9300
C1AA C2AA 1.380(10)
C2AA H2AA 0.9300
C2AA C3AA 1.358(10)
C3AA H3AA 0.9300
C3AA C4AA 1.381(9)
C4AA H4AA 0.9300
C4AA N1A 1.342(8)
N1A O1A 1.340(6)
C2B C3B 1.369(11)
C2B I2B 2.068(7)
C2B N2B 1.380(9)
C3B H3B 0.9300
C3B C4B 1.403(12)
C4B H4B 0.9300
C4B C5B 1.336(12)
C5B H5B 0.9300
C5B C6B 1.407(10)
C6B H6B 0.9300
C6B N2B 1.334(9)
N2B O2B 1.339(7)
O5W H5WA 0.8499
O5W H5WB 0.8506
O3W H3WA 0.8486
O3W H3WB 0.8358
O4W H4WA 0.8843
O4W H4WB 0.8416
O2W H2WA 0.8724
O2W H2WB 0.9038
O1W H1WA 0.8960
O1W H1WB 0.8210
O6W H6WA 0.8400
O6W H6WB 0.9548

loop_
_geom_hbond_atom_site_label_D
_geom_hbond_atom_site_label_H
_geom_hbond_atom_site_label_A
_geom_hbond_distance_DH
_geom_hbond_distance_HA
_geom_hbond_distance_DA
_geom_hbond_angle_DHA
_geom_hbond_site_symmetry_A
O4A H4A O13A 0.82 1.89 2.676(6) 158.9 .
O18A H18A O27A 0.82 1.90 2.708(6) 166.3 .
O20A H20A O11A 0.82 1.91 2.713(6) 167.3 .
O25A H25A O6A 0.82 1.93 2.746(6) 172.1 .
O4 H4 O1A 0.82 1.83 2.645(6) 170.5 2_766
O6 H6 O20 0.82 1.94 2.746(6) 168.2 1_655
O13 H13 O4 0.82 1.88 2.705(6) 178.6 .
O18 H18 O1W 0.82 2.06 2.779(6) 146.3 .
O20 H20 O11 0.82 1.98 2.775(6) 164.7 .
O25 H25 O6 0.82 1.99 2.797(6) 166.5 .
O27 H27 O18 0.82 1.92 2.741(6) 176.7 .
O4W H4WB O27 0.84 2.03 2.851(8) 164.2 .
O1W H1WA O2B 0.90 1.82 2.697(7) 166.3 .
O1W H1WB O4W 0.82 1.88 2.677(8) 165.0 .
